data_7215338
loop_
_publ_author_name
'Guzei, Ilia A.'
'Gunn, Erica M.'
'Spencer, Lara C.'
'Schomaker, Jennifer M.'
'Rigoli, Jared W.'

_publ_section_title
;
 Polymorphism of
 5-(pyridin-2-ylmethylene)-3-phenyl-2-methylthio-3,5-dihydro-4H-imidazole-4-one
;
_journal_issue 10
_journal_name_full CrystEngComm
_journal_page_first 3444
_journal_paper_doi 10.1039/c1ce05098b
_journal_volume 13
_journal_year 2011
_chemical_formula_moiety 'C16 H13 N3 O S'
_chemical_formula_sum 'C16 H13 N3 O S'
_chemical_formula_weight 295.35
_space_group_IT_number 61
_symmetry_cell_setting orthorhombic
_symmetry_Int_Tables_number 61
_symmetry_space_group_name_Hall '-P 2ac 2ab'
_symmetry_space_group_name_H-M 'P b c a'
_atom_sites_solution_hydrogens geom
_atom_sites_solution_primary direct
_atom_sites_solution_secondary difmap
_cell_angle_alpha 90.00
_cell_angle_beta 90.00
_cell_angle_gamma 90.00
_cell_formula_units_Z 8
_cell_length_a 17.0269(4)
_cell_length_b 23.4679(6)
_cell_length_c 6.9207(2)
_cell_measurement_reflns_used 9892
_cell_measurement_temperature 100(2)
_cell_measurement_theta_max 71.3085
_cell_measurement_theta_min 3.7670
_cell_volume 2765.41(12)
_computing_cell_refinement 'SAINT Ver. 7.24A (Bruker-AXS, 2007)'
_computing_data_collection 'APEX2 Ver. 2.1-4 (Bruker-AXS, 2007)'
_computing_data_reduction 'SAINT Ver. 7.24A'
_computing_molecular_graphics SHELXTL
_computing_publication_material SHELXTL
_computing_structure_refinement SHELXTL
_computing_structure_solution 'SHELXTL (Sheldrick, 2008)'
_diffrn_ambient_temperature 100(2)
_diffrn_measured_fraction_theta_full 0.997
_diffrn_measured_fraction_theta_max 0.987
_diffrn_measurement_device_type 'Bruker SMART APEX2 area detector'
_diffrn_measurement_method '0.50\% \w and 0.5 \% \f scans'
_diffrn_radiation_monochromator graphite
_diffrn_radiation_source 'fine-focus sealed tube'
_diffrn_radiation_type 'Cu K\a'
_diffrn_radiation_wavelength 1.54178
_diffrn_reflns_av_R_equivalents 0.0250
_diffrn_reflns_av_sigmaI/netI 0.0098
_diffrn_reflns_limit_h_max 20
_diffrn_reflns_limit_h_min -20
_diffrn_reflns_limit_k_max 27
_diffrn_reflns_limit_k_min -28
_diffrn_reflns_limit_l_max 8
_diffrn_reflns_limit_l_min -8
_diffrn_reflns_number 38391
_diffrn_reflns_theta_full 67.00
_diffrn_reflns_theta_max 71.85
_diffrn_reflns_theta_min 3.77
_exptl_absorpt_coefficient_mu 2.094
_exptl_absorpt_correction_T_max 0.8339
_exptl_absorpt_correction_T_min 0.4268
_exptl_absorpt_correction_type analytical
_exptl_absorpt_process_details
;
SADABS (Bruker-AXS, 2007)
;
_exptl_crystal_colour yellow
_exptl_crystal_density_diffrn 1.419
_exptl_crystal_density_method 'not measured'
_exptl_crystal_description needle
_exptl_crystal_F_000 1232
_exptl_crystal_size_max 0.49
_exptl_crystal_size_mid 0.29
_exptl_crystal_size_min 0.09
_refine_diff_density_max 0.279
_refine_diff_density_min -0.410
_refine_diff_density_rms 0.086
_refine_ls_extinction_method none
_refine_ls_goodness_of_fit_ref 1.022
_refine_ls_hydrogen_treatment constr
_refine_ls_matrix_type full
_refine_ls_number_parameters 191
_refine_ls_number_reflns 2682
_refine_ls_number_restraints 0
_refine_ls_restrained_S_all 1.022
_refine_ls_R_factor_all 0.0318
_refine_ls_R_factor_gt 0.0308
_refine_ls_shift/su_max 0.001
_refine_ls_shift/su_mean 0.000
_refine_ls_structure_factor_coef Fsqd
_refine_ls_weighting_details 'calc w=1/[\s^2^(Fo^2^)+(0.0611P)^2^+0.9749P] where P=(Fo^2^+2Fc^2^)/3'
_refine_ls_weighting_scheme calc
_refine_ls_wR_factor_gt 0.0880
_refine_ls_wR_factor_ref 0.0892
_reflns_number_gt 2571
_reflns_number_total 2682
_reflns_threshold_expression I>2\s(I)
_cod_data_source_file c1ce05098b.txt
_cod_data_source_block schomaker03a
_cod_original_sg_symbol_Hall '-P 2ac 2ab '
_cod_original_sg_symbol_H-M 'P b c a '
_cod_database_code 7215338

loop_
_symmetry_equiv_pos_as_xyz
'x, y, z'
'-x+1/2, -y, z+1/2'
'-x, y+1/2, -z+1/2'
'x+1/2, -y+1/2, -z'
'-x, -y, -z'
'x-1/2, y, -z-1/2'
'x, -y-1/2, z-1/2'
'-x-1/2, y-1/2, z'

loop_
_atom_site_label
_atom_site_type_symbol
_atom_site_fract_x
_atom_site_fract_y
_atom_site_fract_z
_atom_site_U_iso_or_equiv
_atom_site_adp_type
_atom_site_occupancy
_atom_site_symmetry_multiplicity
_atom_site_calc_flag
_atom_site_refinement_flags
S1 S 0.239510(18) 0.420757(12) 0.19908(4) 0.01707(12) Uani 1 1 d .
O1 O 0.49575(5) 0.52343(4) 0.23689(13) 0.0210(2) Uani 1 1 d .
N1 N 0.38557(6) 0.46473(4) 0.21477(14) 0.0159(2) Uani 1 1 d .
N2 N 0.28766(6) 0.53073(4) 0.20329(13) 0.0151(2) Uani 1 1 d .
N3 N 0.35388(6) 0.71501(4) 0.23093(15) 0.0182(2) Uani 1 1 d .
C1 C 0.30525(7) 0.47667(5) 0.20454(15) 0.0146(2) Uani 1 1 d .
C2 C 0.35996(7) 0.55928(5) 0.21319(15) 0.0152(2) Uani 1 1 d .
C3 C 0.42533(7) 0.51684(5) 0.22331(16) 0.0165(3) Uani 1 1 d .
C4 C 0.37441(7) 0.61574(5) 0.21480(16) 0.0165(3) Uani 1 1 d .
H4 H 0.4283 0.6260 0.2230 0.020 Uiso 1 1 calc R
C5 C 0.31959(7) 0.66341(5) 0.20586(15) 0.0160(3) Uani 1 1 d .
C6 C 0.23911(7) 0.65726(5) 0.17088(18) 0.0181(3) Uani 1 1 d .
H6 H 0.2166 0.6206 0.1541 0.022 Uiso 1 1 calc R
C7 C 0.19299(7) 0.70579(5) 0.16117(18) 0.0198(3) Uani 1 1 d .
H7 H 0.1383 0.7028 0.1360 0.024 Uiso 1 1 calc R
C8 C 0.22740(8) 0.75868(6) 0.18850(17) 0.0204(3) Uani 1 1 d .
H8 H 0.1969 0.7925 0.1836 0.024 Uiso 1 1 calc R
C9 C 0.30759(8) 0.76092(5) 0.22326(17) 0.0203(3) Uani 1 1 d .
H9 H 0.3310 0.7972 0.2428 0.024 Uiso 1 1 calc R
C10 C 0.42188(7) 0.40967(5) 0.21308(17) 0.0158(3) Uani 1 1 d .
C11 C 0.42067(7) 0.37787(5) 0.04392(17) 0.0198(3) Uani 1 1 d .
H11 H 0.3950 0.3920 -0.0681 0.024 Uiso 1 1 calc R
C12 C 0.45758(7) 0.32502(5) 0.04094(19) 0.0226(3) Uani 1 1 d .
H12 H 0.4564 0.3026 -0.0732 0.027 Uiso 1 1 calc R
C13 C 0.49600(7) 0.30499(5) 0.20360(19) 0.0221(3) Uani 1 1 d .
H13 H 0.5219 0.2692 0.2000 0.026 Uiso 1 1 calc R
C14 C 0.49679(7) 0.33711(5) 0.37164(19) 0.0233(3) Uani 1 1 d .
H14 H 0.5231 0.3231 0.4830 0.028 Uiso 1 1 calc R
C15 C 0.45914(7) 0.38988(5) 0.37811(18) 0.0194(3) Uani 1 1 d .
H15 H 0.4590 0.4118 0.4934 0.023 Uiso 1 1 calc R
C16 C 0.14957(7) 0.46102(5) 0.20986(17) 0.0200(3) Uani 1 1 d .
H16A H 0.1496 0.4848 0.3262 0.030 Uiso 1 1 calc R
H16B H 0.1048 0.4348 0.2141 0.030 Uiso 1 1 calc R
H16C H 0.1454 0.4853 0.0952 0.030 Uiso 1 1 calc R

loop_
_atom_site_aniso_label
_atom_site_aniso_U_11
_atom_site_aniso_U_22
_atom_site_aniso_U_33
_atom_site_aniso_U_23
_atom_site_aniso_U_13
_atom_site_aniso_U_12
S1 0.01405(18) 0.01220(18) 0.02498(19) -0.00006(10) -0.00094(10) -0.00141(10)
O1 0.0140(4) 0.0171(5) 0.0318(5) -0.0004(3) -0.0012(3) -0.0003(3)
N1 0.0136(5) 0.0120(5) 0.0221(5) -0.0007(3) -0.0005(4) 0.0004(4)
N2 0.0150(5) 0.0127(5) 0.0177(5) 0.0001(3) -0.0004(3) -0.0003(4)
N3 0.0187(5) 0.0134(5) 0.0225(5) -0.0006(4) -0.0004(4) -0.0005(4)
C1 0.0134(6) 0.0141(6) 0.0162(6) 0.0000(4) -0.0003(4) -0.0005(4)
C2 0.0146(6) 0.0150(6) 0.0161(5) -0.0005(4) 0.0002(4) 0.0009(5)
C3 0.0174(6) 0.0137(6) 0.0184(5) -0.0003(4) 0.0001(4) -0.0001(4)
C4 0.0147(6) 0.0160(6) 0.0189(6) -0.0006(4) -0.0001(4) -0.0008(5)
C5 0.0185(6) 0.0141(6) 0.0153(6) -0.0003(4) 0.0015(4) -0.0006(5)
C6 0.0180(6) 0.0162(6) 0.0200(6) -0.0010(5) 0.0004(4) -0.0013(4)
C7 0.0179(6) 0.0204(6) 0.0212(6) -0.0006(5) -0.0007(5) 0.0020(5)
C8 0.0236(7) 0.0158(6) 0.0217(6) 0.0002(4) -0.0003(5) 0.0047(5)
C9 0.0241(6) 0.0128(6) 0.0239(6) -0.0010(4) -0.0001(5) 0.0005(5)
C10 0.0116(6) 0.0114(6) 0.0244(6) 0.0012(4) 0.0021(4) -0.0007(4)
C11 0.0198(6) 0.0174(6) 0.0221(6) 0.0009(5) 0.0009(5) 0.0011(4)
C12 0.0223(6) 0.0170(6) 0.0286(6) -0.0037(5) 0.0046(5) 0.0002(4)
C13 0.0150(6) 0.0115(6) 0.0397(7) 0.0026(5) 0.0033(5) 0.0010(5)
C14 0.0187(6) 0.0193(6) 0.0318(7) 0.0074(5) -0.0054(5) -0.0006(5)
C15 0.0190(6) 0.0162(6) 0.0230(6) 0.0008(5) -0.0014(5) -0.0021(4)
C16 0.0136(6) 0.0207(6) 0.0258(6) -0.0019(4) -0.0008(4) 0.0010(5)

loop_
_atom_type_symbol
_atom_type_description
_atom_type_scat_dispersion_real
_atom_type_scat_dispersion_imag
_atom_type_scat_source
C C 0.0181 0.0091 'International Tables Vol C Tables 4.2.6.8 and 6.1.1.4'
H H 0.0000 0.0000 'International Tables Vol C Tables 4.2.6.8 and 6.1.1.4'
N N 0.0311 0.0180 'International Tables Vol C Tables 4.2.6.8 and 6.1.1.4'
O O 0.0492 0.0322 'International Tables Vol C Tables 4.2.6.8 and 6.1.1.4'
S S 0.3331 0.5567 'International Tables Vol C Tables 4.2.6.8 and 6.1.1.4'

loop_
_geom_angle_atom_site_label_1
_geom_angle_atom_site_label_2
_geom_angle_atom_site_label_3
_geom_angle
_geom_angle_publ_flag
C1 S1 C16 98.73(6) yes
C1 N1 C3 107.48(9) ?
C1 N1 C10 127.07(10) ?
C3 N1 C10 125.44(10) ?
C1 N2 C2 105.23(10) ?
C9 N3 C5 117.47(11) ?
N2 C1 N1 114.86(10) ?
N2 C1 S1 126.23(10) ?
N1 C1 S1 118.91(9) ?
C4 C2 N2 129.05(11) ?
C4 C2 C3 121.24(11) ?
N2 C2 C3 109.71(10) ?
O1 C3 N1 126.39(11) ?
O1 C3 C2 130.90(11) ?
N1 C3 C2 102.71(9) ?
C2 C4 C5 129.57(11) ?
C2 C4 H4 115.2 ?
C5 C4 H4 115.2 ?
N3 C5 C6 122.42(11) ?
N3 C5 C4 113.84(11) ?
C6 C5 C4 123.72(11) ?
C7 C6 C5 118.61(12) ?
C7 C6 H6 120.7 ?
C5 C6 H6 120.7 ?
C8 C7 C6 119.37(11) ?
C8 C7 H7 120.3 ?
C6 C7 H7 120.3 ?
C7 C8 C9 118.27(11) ?
C7 C8 H8 120.9 ?
C9 C8 H8 120.9 ?
N3 C9 C8 123.85(11) ?
N3 C9 H9 118.1 ?
C8 C9 H9 118.1 ?
C11 C10 C15 121.42(11) ?
C11 C10 N1 119.03(10) ?
C15 C10 N1 119.53(10) ?
C10 C11 C12 119.02(11) ?
C10 C11 H11 120.5 ?
C12 C11 H11 120.5 ?
C13 C12 C11 120.29(11) ?
C13 C12 H12 119.9 ?
C11 C12 H12 119.9 ?
C12 C13 C14 120.16(11) ?
C12 C13 H13 119.9 ?
C14 C13 H13 119.9 ?
C13 C14 C15 120.34(11) ?
C13 C14 H14 119.8 ?
C15 C14 H14 119.8 ?
C10 C15 C14 118.76(11) ?
C10 C15 H15 120.6 ?
C14 C15 H15 120.6 ?
S1 C16 H16A 109.5 ?
S1 C16 H16B 109.5 ?
H16A C16 H16B 109.5 ?
S1 C16 H16C 109.5 ?
H16A C16 H16C 109.5 ?
H16B C16 H16C 109.5 ?

loop_
_geom_bond_atom_site_label_1
_geom_bond_atom_site_label_2
_geom_bond_distance
_geom_bond_publ_flag
S1 C1 1.7252(12) yes
S1 C16 1.8009(13) yes
O1 C3 1.2126(15) ?
N1 C1 1.3978(15) ?
N1 C3 1.3991(15) ?
N1 C10 1.4324(15) ?
N2 C1 1.3035(15) ?
N2 C2 1.4033(15) ?
N3 C9 1.3359(16) ?
N3 C5 1.3555(15) ?
C2 C4 1.3478(17) ?
C2 C3 1.4953(16) ?
C4 C5 1.4582(17) ?
C4 H4 0.9500 ?
C5 C6 1.3991(17) ?
C6 C7 1.3851(17) ?
C6 H6 0.9500 ?
C7 C8 1.3855(18) ?
C7 H7 0.9500 ?
C8 C9 1.3875(19) ?
C8 H8 0.9500 ?
C9 H9 0.9500 ?
C10 C11 1.3885(16) ?
C10 C15 1.3866(17) ?
C11 C12 1.3906(16) ?
C11 H11 0.9500 ?
C12 C13 1.3843(18) ?
C12 H12 0.9500 ?
C13 C14 1.3858(19) ?
C13 H13 0.9500 ?
C14 C15 1.3953(17) ?
C14 H14 0.9500 ?
C15 H15 0.9500 ?
C16 H16A 0.9800 ?
C16 H16B 0.9800 ?
C16 H16C 0.9800 ?

loop_
_geom_torsion_atom_site_label_1
_geom_torsion_atom_site_label_2
_geom_torsion_atom_site_label_3
_geom_torsion_atom_site_label_4
_geom_torsion
C2 N2 C1 N1 0.02(12)
C2 N2 C1 S1 178.83(8)
C3 N1 C1 N2 0.70(13)
C10 N1 C1 N2 -178.14(10)
C3 N1 C1 S1 -178.20(8)
C10 N1 C1 S1 2.95(15)
C16 S1 C1 N2 -3.99(11)
C16 S1 C1 N1 174.78(9)
C1 N2 C2 C4 179.49(11)
C1 N2 C2 C3 -0.70(11)
C1 N1 C3 O1 178.55(11)
C10 N1 C3 O1 -2.59(18)
C1 N1 C3 C2 -1.02(11)
C10 N1 C3 C2 177.85(10)
C4 C2 C3 O1 1.37(19)
N2 C2 C3 O1 -178.46(12)
C4 C2 C3 N1 -179.09(10)
N2 C2 C3 N1 1.08(11)
N2 C2 C4 C5 -0.33(19)
C3 C2 C4 C5 179.88(10)
C9 N3 C5 C6 0.72(17)
C9 N3 C5 C4 179.51(10)
C2 C4 C5 N3 173.49(11)
C2 C4 C5 C6 -7.74(19)
N3 C5 C6 C7 0.15(18)
C4 C5 C6 C7 -178.52(11)
C5 C6 C7 C8 -0.77(18)
C6 C7 C8 C9 0.52(18)
C5 N3 C9 C8 -1.01(18)
C7 C8 C9 N3 0.40(19)
C1 N1 C10 C11 69.70(15)
C3 N1 C10 C11 -108.94(13)
C1 N1 C10 C15 -111.94(13)
C3 N1 C10 C15 69.42(15)
C15 C10 C11 C12 0.13(17)
N1 C10 C11 C12 178.46(10)
C10 C11 C12 C13 -1.06(18)
C11 C12 C13 C14 1.09(18)
C12 C13 C14 C15 -0.20(18)
C11 C10 C15 C14 0.75(17)
N1 C10 C15 C14 -177.57(10)
C13 C14 C15 C10 -0.71(17)
